data_7121352
loop_
_publ_author_name
'Wang, Yi'
'Huang, Huaiyi'
'Chen, Ge'
'Chen, Haijie'
'Xu, Tingting'
'Tang, Qian'
'Zhu, Hailiang'
'Zhang, Qianling'
'Zhang, Pingyu'

_publ_section_title
;
 A novel iridium(iii) complex for sensitive HSA phosphorescence staining
 in proteome research.
;
_journal_issue 26
_journal_name_full 'Chemical communications (Cambridge, England)'
_journal_page_first 3282
_journal_page_last 3285
_journal_paper_doi 10.1039/c8cc01597j
_journal_volume 54
_journal_year 2018
_chemical_formula_moiety 'C34 H25 Ir N4 S, 2(C2 H6 O S), 0.5(C2 H6 O)'
_chemical_formula_sum 'C39 H40 Ir N4 O2.5 S3'
_chemical_formula_weight 893.13
_space_group_crystal_system triclinic
_space_group_IT_number 2
_space_group_name_Hall '-P 1'
_space_group_name_H-M_alt 'P -1'
_symmetry_space_group_name_Hall '-P 1'
_symmetry_space_group_name_H-M 'P -1'
_atom_sites_solution_hydrogens geom
_audit_creation_date 2015-12-11
_audit_creation_method
;
Olex2 1.2
(compiled 2015.09.30 svn.r3233 for OlexSys, GUI svn.r5103)
;
_audit_update_record
;
2017-06-29 deposited with the CCDC.
2018-03-05 downloaded from the CCDC.
;
_cell_angle_alpha 97.9685(12)
_cell_angle_beta 95.6471(11)
_cell_angle_gamma 101.1031(14)
_cell_formula_units_Z 2
_cell_length_a 12.17572(19)
_cell_length_b 12.5686(2)
_cell_length_c 12.97302(16)
_cell_measurement_reflns_used 27049
_cell_measurement_temperature 150(2)
_cell_measurement_theta_max 36.8830
_cell_measurement_theta_min 3.3280
_cell_volume 1913.26(5)
_computing_cell_refinement 'CrysAlisPro 1.171.38.41 (Rigaku OD, 2015)'
_computing_data_collection 'CrysAlisPro 1.171.38.41 (Rigaku OD, 2015)'
_computing_data_reduction 'CrysAlisPro 1.171.38.41 (Rigaku OD, 2015)'
_computing_molecular_graphics 'Olex2 (Dolomanov et al., 2009)'
_computing_publication_material 'Olex2 (Dolomanov et al., 2009)'
_computing_structure_refinement 'ShelXL (Sheldrick, 2015)'
_computing_structure_solution 'ShelXT (Sheldrick, 2015)'
_diffrn_ambient_environment N~2~
_diffrn_ambient_temperature 150(2)
_diffrn_detector 'CCD plate'
_diffrn_detector_area_resol_mean 10.2833
_diffrn_detector_type Ruby
_diffrn_measured_fraction_theta_full 0.999
_diffrn_measured_fraction_theta_max 0.956
_diffrn_measurement_details
;
List of Runs (angles in degrees, time in seconds):

  # Type    Start    End  Width  t~exp~   \w     \q     \k     \f   Frames
#--------------------------------------------------------------------------
  1  \w      6.00  99.00   1.00    3.75    --   29.88  57.00  60.00   93
  2  \w     14.00  94.00   1.00    3.75    --   29.88  38.00 150.00   80
  3  \w     11.00 102.00   1.00    3.75    --   29.88  57.00 -30.00   91
  4  \w      2.00  91.00   1.00    3.75    --   29.88  57.00-120.00   89
  5  \w    -41.00  44.00   1.00    3.75    --   29.88 -38.00  60.00   85
  6  \w    -44.00  49.00   1.00    3.75    --   29.88 -38.00 -30.00   93
  7  \w      1.00  28.00   1.00    3.75    --  -30.82-131.00-145.77   27
  8  \w     36.00  95.00   1.00    3.75    --   29.88-178.00   0.00   59
  9  \w     83.00 117.00   1.00    3.75    --   29.88-178.00  90.00   34
 10  \w    -49.00  42.00   1.00    3.75    --  -30.82  38.00-150.00   91
 11  \w    -86.00 -42.00   1.00    3.75    --  -30.82 123.00-169.00   44
 12  \w   -109.00 -63.00   1.00    3.75    --  -30.82 158.00   6.39   46
 13  \w     48.00  74.00   1.00    3.75    --   29.88-178.00  90.00   26
;
_diffrn_measurement_device 'four-circle diffractometer'
_diffrn_measurement_device_type 'Xcalibur, Ruby, Gemini'
_diffrn_measurement_method '\w scans'
_diffrn_orient_matrix_type 'CrysAlisPro convention (1999,Acta A55,543-557)'
_diffrn_orient_matrix_UB_11 0.0547639000
_diffrn_orient_matrix_UB_12 0.0240750000
_diffrn_orient_matrix_UB_13 -0.0099852000
_diffrn_orient_matrix_UB_21 0.0175862000
_diffrn_orient_matrix_UB_22 -0.0500668000
_diffrn_orient_matrix_UB_23 0.0039404000
_diffrn_orient_matrix_UB_31 -0.0165954000
_diffrn_orient_matrix_UB_32 -0.0175955000
_diffrn_orient_matrix_UB_33 -0.0546265000
_diffrn_radiation_monochromator graphite
_diffrn_radiation_probe x-ray
_diffrn_radiation_type MoK\a
_diffrn_radiation_wavelength 0.71073
_diffrn_reflns_av_R_equivalents 0.0330
_diffrn_reflns_av_unetI/netI 0.0352
_diffrn_reflns_Laue_measured_fraction_full 0.999
_diffrn_reflns_Laue_measured_fraction_max 0.956
_diffrn_reflns_limit_h_max 20
_diffrn_reflns_limit_h_min -20
_diffrn_reflns_limit_k_max 21
_diffrn_reflns_limit_k_min -21
_diffrn_reflns_limit_l_max 22
_diffrn_reflns_limit_l_min -21
_diffrn_reflns_number 64436
_diffrn_reflns_point_group_measured_fraction_full 0.999
_diffrn_reflns_point_group_measured_fraction_max 0.956
_diffrn_reflns_theta_full 26.000
_diffrn_reflns_theta_max 37.659
_diffrn_reflns_theta_min 2.637
_diffrn_source 'fine-focus sealed X-ray tube'
_diffrn_source_type 'Enhance (Mo) X-ray Source'
_exptl_absorpt_coefficient_mu 3.693
_exptl_absorpt_correction_T_max 0.454
_exptl_absorpt_correction_T_min 0.221
_exptl_absorpt_correction_type analytical
_exptl_absorpt_process_details
;
CrysAlisPro 1.171.38.41 (Rigaku Oxford Diffraction, 2015)
Analytical numeric absorption correction using a multifaceted crystal
            model based on expressions derived by R.C. Clark & J.S. Reid.
(Clark, R. C. & Reid, J. S. (1995). Acta Cryst. A51, 887-897)
Empirical absorption correction using spherical harmonics,
 implemented in SCALE3 ABSPACK scaling algorithm.
;
_exptl_crystal_colour orange
_exptl_crystal_colour_primary orange
_exptl_crystal_density_diffrn 1.550
_exptl_crystal_description block
_exptl_crystal_F_000 894
_exptl_crystal_size_max 0.828
_exptl_crystal_size_mid 0.388
_exptl_crystal_size_min 0.325
_refine_diff_density_max 4.011
_refine_diff_density_min -1.816
_refine_diff_density_rms 0.158
_refine_ls_extinction_method none
_refine_ls_goodness_of_fit_ref 1.103
_refine_ls_hydrogen_treatment constr
_refine_ls_matrix_type full
_refine_ls_number_parameters 457
_refine_ls_number_reflns 19457
_refine_ls_number_restraints 0
_refine_ls_restrained_S_all 1.103
_refine_ls_R_factor_all 0.0475
_refine_ls_R_factor_gt 0.0384
_refine_ls_shift/su_max 0.003
_refine_ls_shift/su_mean 0.000
_refine_ls_structure_factor_coef Fsqd
_refine_ls_weighting_details 'w=1/[\s^2^(Fo^2^)+(0.0482P)^2^+2.1735P] where P=(Fo^2^+2Fc^2^)/3'
_refine_ls_weighting_scheme calc
_refine_ls_wR_factor_gt 0.0976
_refine_ls_wR_factor_ref 0.1021
_reflns_Friedel_coverage 0.000
_reflns_number_gt 17022
_reflns_number_total 19457
_reflns_threshold_expression 'I > 2\s(I)'
_cod_data_source_file c8cc01597j3.cif
_cod_data_source_block pz2
_cod_depositor_comments 'Adding full bibliography for 7121352.cif.'
_cod_original_cell_volume 1913.27(5)
_cod_original_formula_sum 'C39 H40 Ir N4 O2.50 S3'
_cod_database_code 7121352
_chemical_oxdiff_formula 'C40 H40 N3 O2 S3 Ir'
_shelx_space_group_comment
;
The symmetry employed for this shelxl refinement is uniquely defined
by the following loop, which should always be used as a source of
symmetry information in preference to the above space-group names.
They are only intended as comments.
;
_reflns_odcompleteness_completeness 99.90
_reflns_odcompleteness_iscentric 1
_reflns_odcompleteness_theta 26.32
_olex2_refinement_description
;
One of the DMSO molecules was modeled as disordered over two positions.
The two positions of disordered DMSO shared the same methyl positions.  
The occupancy of the disordered components was fixed at 60:40. 
The hydrogens of the OH on the partially occupied ethanol 
(modeled at 50% occupancy) was placed at a calculated position. 
The minor disordered component of the DMSO and the ethanol were 
refined isotropically.

1. Fixed Uiso
 At 1.2 times of:
  All C(H) groups, All C(H,H) groups
 At 1.5 times of:
  All C(H,H,H) groups, All C(H,H,H,H,H,H) groups, All O(H) groups
2. Others
 Fixed Sof: C46(0.5) H46A(0.5) H46B(0.5) H46C(0.5) H42A(0.6) H42B(0.6)
 H42C(0.6) H42D(0.4) H42E(0.4) H42F(0.4) H40A(0.6) H40B(0.6) H40C(0.6)
 H40D(0.4) H40E(0.4) H40F(0.4) S41(0.6) S41A(0.4) C47(0.5) H47A(0.5) H47B(0.5)
 O41(0.6) O41A(0.4) O48(0.5) H48(0.5)
3.a Secondary CH2 refined with riding coordinates:
 C47(H47A,H47B)
3.b Me refined with riding coordinates:
 C46(H46A,H46B,H46C), C42(H42A,H42B,H42C), C42(H42D,H42E,H42F), C40(H40A,H40B,
 H40C), C40(H40D,H40E,H40F)
3.c Aromatic/amide H refined with riding coordinates:
 C3(H3), C4(H4), C10(H10), C11(H11), C12(H12), C13(H13), C15(H15), C16(H16),
 C19(H19), C20(H20), C21(H21), C22(H22), C26(H26), C27(H27), C28(H28), C29(H29),
  C31(H31), C32(H32), C35(H35), C36(H36), C37(H37), C38(H38)
3.d Idealised Me refined as rotating group:
 C1(H1A,H1B,H1C), C45(H45A,H45B,H45C), C43(H43A,H43B,H43C)
3.e Idealised tetrahedral OH refined as rotating group:
 O48(H48)
;
_shelx_shelxl_version_number 2014/7
_olex2_submission_special_instructions 'No special instructions were received'
_oxdiff_exptl_absorpt_empirical_details
;
Empirical correction (ABSPACK) includes:
- Absorption correction using spherical harmonics
- Frame scaling
;
_oxdiff_exptl_absorpt_empirical_full_max 1.093
_oxdiff_exptl_absorpt_empirical_full_min 0.921

loop_
_space_group_symop_operation_xyz
'x, y, z'
'-x, -y, -z'

loop_
_atom_site_label
_atom_site_type_symbol
_atom_site_fract_x
_atom_site_fract_y
_atom_site_fract_z
_atom_site_U_iso_or_equiv
_atom_site_adp_type
_atom_site_occupancy
_atom_site_site_symmetry_order
_atom_site_calc_flag
_atom_site_refinement_flags_posn
_atom_site_refinement_flags_occupancy
_atom_site_disorder_assembly
_atom_site_disorder_group
C1 C 1.0780(3) 1.0533(3) 0.6223(3) 0.0413(8) Uani 1 1 d . . . .
H1A H 1.1181 1.0887 0.6915 0.062 Uiso 1 1 calc GR . . .
H1B H 1.0334 1.1022 0.5940 0.062 Uiso 1 1 calc GR . . .
H1C H 1.1328 1.0378 0.5748 0.062 Uiso 1 1 calc GR . . .
Ir1 Ir 0.68551(2) 0.84423(2) 0.70067(2) 0.02033(3) Uani 1 1 d . . . .
N2 N 1.0034(2) 0.9509(2) 0.6324(2) 0.0312(5) Uani 1 1 d . . . .
C3 C 1.0340(3) 0.8508(3) 0.6353(3) 0.0357(6) Uani 1 1 d . . . .
H3 H 1.1055 0.8344 0.6251 0.043 Uiso 1 1 calc R . . .
C4 C 0.9418(3) 0.7807(3) 0.6557(2) 0.0324(6) Uani 1 1 d . . . .
H4 H 0.9380 0.7058 0.6624 0.039 Uiso 1 1 calc R . . .
N5 N 0.8563(2) 0.8350(2) 0.66485(18) 0.0270(4) Uani 1 1 d . . . .
C6 C 0.8940(2) 0.9383(2) 0.6504(2) 0.0243(4) Uani 1 1 d . . . .
S7 S 0.80157(6) 1.02553(6) 0.65415(6) 0.02898(13) Uani 1 1 d . . . .
N8 N 0.75579(19) 0.8523(2) 0.85495(17) 0.0237(4) Uani 1 1 d . . . .
C9 C 0.8018(2) 0.9457(2) 0.9285(2) 0.0251(4) Uani 1 1 d . . . .
C10 C 0.7851(3) 1.0499(2) 0.9098(2) 0.0295(5) Uani 1 1 d . . . .
H10 H 0.7426 1.0564 0.8463 0.035 Uiso 1 1 calc R . . .
C11 C 0.8299(3) 1.1419(3) 0.9829(3) 0.0355(6) Uani 1 1 d . . . .
H11 H 0.8176 1.2116 0.9703 0.043 Uiso 1 1 calc R . . .
C12 C 0.8946(3) 1.1330(3) 1.0771(3) 0.0387(7) Uani 1 1 d . . . .
H12 H 0.9273 1.1974 1.1263 0.046 Uiso 1 1 calc R . . .
C13 C 0.9101(3) 1.0345(3) 1.0977(2) 0.0350(6) Uani 1 1 d . . . .
H13 H 0.9539 1.0301 1.1612 0.042 Uiso 1 1 calc R . . .
C14 C 0.8616(2) 0.9371(3) 1.0253(2) 0.0293(5) Uani 1 1 d . . . .
C15 C 0.8695(3) 0.8317(3) 1.0478(2) 0.0345(6) Uani 1 1 d . . . .
H15 H 0.9125 0.8244 1.1107 0.041 Uiso 1 1 calc R . . .
C16 C 0.8151(3) 0.7412(3) 0.9792(2) 0.0330(6) Uani 1 1 d . . . .
H16 H 0.8155 0.6701 0.9960 0.040 Uiso 1 1 calc R . . .
C17 C 0.7574(2) 0.7528(2) 0.8820(2) 0.0267(5) Uani 1 1 d . . . .
C18 C 0.6916(2) 0.6599(2) 0.8071(2) 0.0275(5) Uani 1 1 d . . . .
C19 C 0.6762(3) 0.5503(3) 0.8239(3) 0.0358(6) Uani 1 1 d . . . .
H19 H 0.7165 0.5320 0.8832 0.043 Uiso 1 1 calc R . . .
C20 C 0.6023(3) 0.4695(3) 0.7540(3) 0.0411(7) Uani 1 1 d . . . .
H20 H 0.5917 0.3952 0.7649 0.049 Uiso 1 1 calc R . . .
C21 C 0.5435(3) 0.4964(3) 0.6676(3) 0.0400(7) Uani 1 1 d . . . .
H21 H 0.4912 0.4405 0.6206 0.048 Uiso 1 1 calc R . . .
C22 C 0.5601(3) 0.6040(3) 0.6489(3) 0.0326(6) Uani 1 1 d . . . .
H22 H 0.5198 0.6208 0.5889 0.039 Uiso 1 1 calc R . . .
C23 C 0.6360(2) 0.6884(2) 0.7177(2) 0.0248(4) Uani 1 1 d . . . .
N24 N 0.59723(19) 0.82492(19) 0.55149(17) 0.0229(4) Uani 1 1 d . . . .
C25 C 0.6320(2) 0.7869(2) 0.4561(2) 0.0267(5) Uani 1 1 d . . . .
C26 C 0.7207(3) 0.7304(3) 0.4546(2) 0.0320(6) Uani 1 1 d . . . .
H26 H 0.7561 0.7163 0.5184 0.038 Uiso 1 1 calc R . . .
C27 C 0.7566(3) 0.6951(3) 0.3605(3) 0.0401(8) Uani 1 1 d . . . .
H27 H 0.8166 0.6568 0.3604 0.048 Uiso 1 1 calc R . . .
C28 C 0.7060(4) 0.7150(3) 0.2652(3) 0.0451(9) Uani 1 1 d . . . .
H28 H 0.7335 0.6929 0.2013 0.054 Uiso 1 1 calc R . . .
C29 C 0.6174(4) 0.7661(3) 0.2649(2) 0.0422(8) Uani 1 1 d . . . .
H29 H 0.5829 0.7792 0.2002 0.051 Uiso 1 1 calc R . . .
C30 C 0.5750(3) 0.8004(3) 0.3596(2) 0.0328(6) Uani 1 1 d . . . .
C31 C 0.4769(3) 0.8438(3) 0.3607(3) 0.0376(7) Uani 1 1 d . . . .
H31 H 0.4386 0.8554 0.2971 0.045 Uiso 1 1 calc R . . .
C32 C 0.4372(3) 0.8690(3) 0.4537(3) 0.0346(6) Uani 1 1 d . . . .
H32 H 0.3677 0.8928 0.4546 0.042 Uiso 1 1 calc R . . .
C33 C 0.4994(2) 0.8597(2) 0.5491(2) 0.0264(5) Uani 1 1 d . . . .
C34 C 0.4639(2) 0.8894(2) 0.6516(2) 0.0268(5) Uani 1 1 d . . . .
C35 C 0.3619(3) 0.9219(3) 0.6651(3) 0.0359(6) Uani 1 1 d . . . .
H35 H 0.3117 0.9268 0.6059 0.043 Uiso 1 1 calc R . . .
C36 C 0.3348(3) 0.9470(3) 0.7653(3) 0.0411(7) Uani 1 1 d . . . .
H36 H 0.2658 0.9694 0.7753 0.049 Uiso 1 1 calc R . . .
C37 C 0.4086(3) 0.9394(3) 0.8514(3) 0.0391(7) Uani 1 1 d . . . .
H37 H 0.3892 0.9557 0.9201 0.047 Uiso 1 1 calc R . . .
C38 C 0.5103(3) 0.9084(3) 0.8383(2) 0.0318(6) Uani 1 1 d . . . .
H38 H 0.5599 0.9046 0.8984 0.038 Uiso 1 1 calc R . . .
C39 C 0.5414(2) 0.8825(2) 0.7378(2) 0.0250(4) Uani 1 1 d . . . .
C45 C 0.2984(6) 0.6152(8) 0.8004(5) 0.093(2) Uani 1 1 d . . . .
H45A H 0.3569 0.6049 0.7554 0.140 Uiso 1 1 calc GR . . .
H45B H 0.2986 0.6937 0.8173 0.140 Uiso 1 1 calc GR . . .
H45C H 0.2244 0.5763 0.7634 0.140 Uiso 1 1 calc GR . . .
O44 O 0.2398(3) 0.5881(4) 0.9881(3) 0.0792(13) Uani 1 1 d . . . .
C46 C 0.7937(13) 0.3625(12) 0.4720(12) 0.088(4) Uiso 0.5 1 d . P . .
H46A H 0.7148 0.3378 0.4403 0.132 Uiso 0.5 1 calc R P . .
H46B H 0.8428 0.3664 0.4165 0.132 Uiso 0.5 1 calc R P . .
H46C H 0.8134 0.3105 0.5168 0.132 Uiso 0.5 1 calc R P . .
C42 C 0.9795(6) 0.5361(5) 0.8557(7) 0.089(2) Uani 1 1 d . . . .
H42A H 0.9093 0.5470 0.8824 0.134 Uiso 0.6 1 calc R P A 1
H42B H 1.0439 0.5858 0.9004 0.134 Uiso 0.6 1 calc R P A 1
H42C H 0.9782 0.5519 0.7837 0.134 Uiso 0.6 1 calc R P A 1
H42D H 0.9418 0.5318 0.9187 0.134 Uiso 0.4 1 calc R P B 2
H42E H 1.0538 0.5856 0.8741 0.134 Uiso 0.4 1 calc R P B 2
H42F H 0.9337 0.5643 0.8037 0.134 Uiso 0.4 1 calc R P B 2
C43 C 0.4480(6) 0.6594(7) 0.9714(6) 0.102(3) Uani 1 1 d . . . .
H43A H 0.4872 0.6357 1.0310 0.152 Uiso 1 1 calc GR . . .
H43B H 0.4275 0.7296 0.9948 0.152 Uiso 1 1 calc GR . . .
H43C H 0.4978 0.6681 0.9168 0.152 Uiso 1 1 calc GR . . .
S44 S 0.32644(13) 0.56104(12) 0.92077(12) 0.0651(3) Uani 1 1 d . . . .
C40 C 0.8582(7) 0.3314(5) 0.7810(6) 0.090(2) Uani 1 1 d . . . .
H40A H 0.7971 0.3544 0.8163 0.135 Uiso 0.6 1 calc R P C 1
H40B H 0.8551 0.3519 0.7108 0.135 Uiso 0.6 1 calc R P C 1
H40C H 0.8496 0.2515 0.7751 0.135 Uiso 0.6 1 calc R P C 1
H40D H 0.8276 0.3306 0.8481 0.135 Uiso 0.4 1 calc R P D 2
H40E H 0.8129 0.3663 0.7347 0.135 Uiso 0.4 1 calc R P D 2
H40F H 0.8558 0.2558 0.7481 0.135 Uiso 0.4 1 calc R P D 2
S41 S 0.99255(18) 0.39836(18) 0.8566(2) 0.0564(5) Uani 0.6 1 d . P E 1
S41A S 0.9963(8) 0.4044(8) 0.8028(8) 0.133(3) Uiso 0.4 1 d . P E 2
C47 C 0.8079(12) 0.4643(12) 0.5313(11) 0.081(3) Uiso 0.5 1 d . P . .
H47A H 0.7579 0.4609 0.5871 0.097 Uiso 0.5 1 calc R P . .
H47B H 0.7874 0.5170 0.4866 0.097 Uiso 0.5 1 calc R P . .
O41 O 1.0937(7) 0.3757(8) 0.8184(9) 0.104(3) Uani 0.6 1 d . P E 1
O41A O 1.0393(14) 0.4103(13) 0.7312(13) 0.107(4) Uiso 0.4 1 d . P E 2
O48 O 0.9275(9) 0.5017(8) 0.5793(8) 0.087(3) Uiso 0.5 1 d . P . .
H48 H 0.9532 0.4475 0.5940 0.131 Uiso 0.5 1 calc GR P . .

loop_
_atom_site_aniso_label
_atom_site_aniso_U_11
_atom_site_aniso_U_22
_atom_site_aniso_U_33
_atom_site_aniso_U_23
_atom_site_aniso_U_13
_atom_site_aniso_U_12
C1 0.0285(14) 0.052(2) 0.0348(15) 0.0085(14) 0.0029(11) -0.0120(13)
Ir1 0.01737(4) 0.02027(4) 0.02146(4) 0.00204(3) 0.00249(3) 0.00027(3)
N2 0.0205(10) 0.0406(14) 0.0290(11) 0.0051(10) 0.0027(8) -0.0017(9)
C3 0.0241(12) 0.0460(18) 0.0349(14) -0.0005(12) 0.0015(10) 0.0084(12)
C4 0.0299(13) 0.0338(14) 0.0319(13) 0.0014(11) -0.0006(10) 0.0078(11)
N5 0.0281(11) 0.0247(10) 0.0237(9) 0.0010(8) 0.0030(8) -0.0029(8)
C6 0.0190(10) 0.0288(12) 0.0221(10) 0.0025(8) 0.0019(8) -0.0006(8)
S7 0.0272(3) 0.0256(3) 0.0326(3) 0.0045(2) 0.0031(2) 0.0022(2)
N8 0.0209(9) 0.0279(10) 0.0212(9) 0.0041(7) 0.0035(7) 0.0018(8)
C9 0.0221(10) 0.0295(12) 0.0217(10) 0.0020(8) 0.0040(8) 0.0017(9)
C10 0.0297(13) 0.0295(13) 0.0261(11) 0.0004(9) 0.0031(9) 0.0014(10)
C11 0.0389(16) 0.0299(14) 0.0327(14) -0.0017(11) 0.0066(12) -0.0013(12)
C12 0.0353(15) 0.0439(18) 0.0278(13) -0.0082(12) 0.0034(11) -0.0037(13)
C13 0.0290(13) 0.0467(18) 0.0235(11) -0.0019(11) 0.0025(10) -0.0006(12)
C14 0.0234(11) 0.0405(15) 0.0217(10) 0.0031(10) 0.0047(9) 0.0015(10)
C15 0.0322(14) 0.0466(18) 0.0257(12) 0.0087(11) 0.0027(10) 0.0095(13)
C16 0.0327(14) 0.0399(16) 0.0293(13) 0.0119(11) 0.0039(11) 0.0104(12)
C17 0.0239(11) 0.0300(12) 0.0268(11) 0.0077(9) 0.0054(9) 0.0040(9)
C18 0.0258(11) 0.0243(11) 0.0327(12) 0.0073(9) 0.0067(10) 0.0023(9)
C19 0.0346(15) 0.0296(14) 0.0446(17) 0.0135(12) 0.0063(13) 0.0042(11)
C20 0.0392(17) 0.0255(13) 0.057(2) 0.0104(13) 0.0082(15) -0.0009(12)
C21 0.0357(16) 0.0254(13) 0.0520(19) 0.0033(12) 0.0022(14) -0.0065(11)
C22 0.0294(13) 0.0266(12) 0.0369(14) 0.0034(10) 0.0017(11) -0.0036(10)
C23 0.0213(10) 0.0227(11) 0.0293(11) 0.0040(9) 0.0051(9) 0.0011(8)
N24 0.0208(9) 0.0225(9) 0.0224(9) 0.0018(7) 0.0009(7) -0.0008(7)
C25 0.0261(11) 0.0250(11) 0.0240(10) 0.0013(9) 0.0037(9) -0.0051(9)
C26 0.0267(12) 0.0325(14) 0.0306(13) -0.0060(10) 0.0068(10) -0.0027(10)
C27 0.0347(15) 0.0382(16) 0.0397(16) -0.0095(13) 0.0141(13) -0.0043(13)
C28 0.052(2) 0.0424(18) 0.0309(14) -0.0073(13) 0.0159(14) -0.0118(15)
C29 0.058(2) 0.0365(16) 0.0232(12) 0.0006(11) 0.0055(13) -0.0094(15)
C30 0.0389(15) 0.0285(13) 0.0252(12) 0.0043(10) 0.0015(10) -0.0053(11)
C31 0.0434(17) 0.0341(15) 0.0310(14) 0.0081(11) -0.0071(12) 0.0014(13)
C32 0.0310(14) 0.0350(15) 0.0362(14) 0.0082(12) -0.0042(11) 0.0054(11)
C33 0.0214(10) 0.0252(11) 0.0305(12) 0.0059(9) -0.0006(9) 0.0007(9)
C34 0.0211(10) 0.0257(11) 0.0333(12) 0.0050(9) 0.0028(9) 0.0041(9)
C35 0.0215(12) 0.0396(16) 0.0480(17) 0.0097(13) 0.0047(11) 0.0075(11)
C36 0.0254(13) 0.0445(18) 0.055(2) 0.0048(15) 0.0140(13) 0.0093(13)
C37 0.0306(14) 0.0445(18) 0.0420(16) 0.0012(13) 0.0159(13) 0.0062(13)
C38 0.0268(12) 0.0363(15) 0.0311(13) 0.0015(11) 0.0093(10) 0.0037(11)
C39 0.0198(10) 0.0242(11) 0.0292(11) 0.0023(9) 0.0053(8) 0.0005(8)
C45 0.089(5) 0.129(6) 0.056(3) 0.014(3) 0.026(3) 0.000(4)
O44 0.066(2) 0.115(4) 0.081(3) 0.052(3) 0.037(2) 0.040(2)
C42 0.077(4) 0.062(4) 0.121(6) -0.011(4) -0.017(4) 0.031(3)
C43 0.084(5) 0.128(7) 0.072(4) 0.018(4) 0.014(3) -0.034(4)
S44 0.0652(8) 0.0546(7) 0.0780(9) 0.0099(6) 0.0223(7) 0.0129(6)
C40 0.118(6) 0.054(3) 0.095(5) 0.008(3) -0.001(4) 0.018(4)
S41 0.0516(10) 0.0525(10) 0.0782(14) 0.0180(10) 0.0246(10) 0.0296(9)
O41 0.079(5) 0.100(6) 0.160(9) 0.048(6) 0.042(6) 0.056(5)

loop_
_atom_type_symbol
_atom_type_description
_atom_type_scat_dispersion_real
_atom_type_scat_dispersion_imag
_atom_type_scat_source
C C 0.0033 0.0016 'International Tables Vol C Tables 4.2.6.8 and 6.1.1.4'
H H 0.0000 0.0000 'International Tables Vol C Tables 4.2.6.8 and 6.1.1.4'
Ir Ir -1.4442 7.9887 'International Tables Vol C Tables 4.2.6.8 and 6.1.1.4'
N N 0.0061 0.0033 'International Tables Vol C Tables 4.2.6.8 and 6.1.1.4'
O O 0.0106 0.0060 'International Tables Vol C Tables 4.2.6.8 and 6.1.1.4'
S S 0.1246 0.1234 'International Tables Vol C Tables 4.2.6.8 and 6.1.1.4'

loop_
_exptl_crystal_face_index_h
_exptl_crystal_face_index_k
_exptl_crystal_face_index_l
_exptl_crystal_face_perp_dist
8 -14 -8 0.1822
11 -15 0 0.2206
2 2 17 0.3186
13 0 -13 0.1051
11 3 11 0.3079
-15 -1 10 0.1750
-16 -2 -2 0.3145
-14 13 0 0.1363
0 11 12 0.2555
-7 -14 7 0.2004
5 10 -15 0.1963
7 14 -6 0.2549
-2 17 3 0.2210
3 -18 1 0.1840
-12 -2 14 0.2147
1 -17 -1 0.1527

loop_
_geom_angle_atom_site_label_1
_geom_angle_atom_site_label_2
_geom_angle_atom_site_label_3
_geom_angle
H1A C1 H1B 109.5
H1A C1 H1C 109.5
H1B C1 H1C 109.5
N2 C1 H1A 109.5
N2 C1 H1B 109.5
N2 C1 H1C 109.5
N5 Ir1 S7 65.35(7)
N8 Ir1 N5 83.91(9)
N8 Ir1 S7 100.82(7)
C23 Ir1 N5 97.31(10)
C23 Ir1 S7 162.22(8)
C23 Ir1 N8 80.20(10)
C23 Ir1 N24 94.82(10)
C23 Ir1 C39 92.92(11)
N24 Ir1 N5 101.82(9)
N24 Ir1 S7 85.47(6)
N24 Ir1 N8 172.92(8)
C39 Ir1 N5 169.39(10)
C39 Ir1 S7 104.61(8)
C39 Ir1 N8 95.11(10)
C39 Ir1 N24 80.04(10)
C3 N2 C1 126.1(3)
C6 N2 C1 126.3(3)
C6 N2 C3 107.4(3)
N2 C3 H3 126.7
C4 C3 N2 106.6(3)
C4 C3 H3 126.7
C3 C4 H4 125.5
N5 C4 C3 108.9(3)
N5 C4 H4 125.5
C4 N5 Ir1 151.7(2)
C6 N5 Ir1 100.24(19)
C6 N5 C4 107.9(3)
N2 C6 S7 132.8(2)
N5 C6 N2 109.1(3)
N5 C6 S7 118.1(2)
C6 S7 Ir1 76.13(9)
C9 N8 Ir1 127.86(19)
C17 N8 Ir1 113.29(18)
C17 N8 C9 118.8(2)
N8 C9 C10 120.5(2)
N8 C9 C14 120.5(3)
C10 C9 C14 119.0(3)
C9 C10 H10 119.8
C11 C10 C9 120.3(3)
C11 C10 H10 119.8
C10 C11 H11 119.9
C10 C11 C12 120.2(3)
C12 C11 H11 119.9
C11 C12 H12 119.6
C13 C12 C11 120.8(3)
C13 C12 H12 119.6
C12 C13 H13 119.7
C12 C13 C14 120.6(3)
C14 C13 H13 119.7
C9 C14 C13 119.0(3)
C15 C14 C9 119.0(3)
C15 C14 C13 122.0(3)
C14 C15 H15 120.2
C16 C15 C14 119.5(3)
C16 C15 H15 120.2
C15 C16 H16 120.0
C15 C16 C17 120.0(3)
C17 C16 H16 120.0
N8 C17 C16 121.7(3)
N8 C17 C18 115.0(2)
C16 C17 C18 123.2(3)
C19 C18 C17 123.8(3)
C19 C18 C23 121.2(3)
C23 C18 C17 114.8(2)
C18 C19 H19 120.2
C20 C19 C18 119.6(3)
C20 C19 H19 120.2
C19 C20 H20 119.9
C19 C20 C21 120.1(3)
C21 C20 H20 119.9
C20 C21 H21 119.7
C22 C21 C20 120.7(3)
C22 C21 H21 119.7
C21 C22 H22 119.6
C21 C22 C23 120.8(3)
C23 C22 H22 119.6
C18 C23 Ir1 114.12(19)
C22 C23 Ir1 128.2(2)
C22 C23 C18 117.5(3)
C25 N24 Ir1 127.19(19)
C33 N24 Ir1 114.41(18)
C33 N24 C25 118.3(2)
N24 C25 C26 120.2(3)
N24 C25 C30 120.7(3)
C26 C25 C30 119.0(3)
C25 C26 H26 119.9
C27 C26 C25 120.1(3)
C27 C26 H26 119.9
C26 C27 H27 119.4
C26 C27 C28 121.1(4)
C28 C27 H27 119.4
C27 C28 H28 120.3
C29 C28 C27 119.5(3)
C29 C28 H28 120.3
C28 C29 H29 119.4
C28 C29 C30 121.3(3)
C30 C29 H29 119.4
C25 C30 C29 118.7(3)
C31 C30 C25 118.9(3)
C31 C30 C29 122.4(3)
C30 C31 H31 120.3
C32 C31 C30 119.4(3)
C32 C31 H31 120.3
C31 C32 H32 120.0
C31 C32 C33 120.0(3)
C33 C32 H32 120.0
N24 C33 C32 122.0(3)
N24 C33 C34 115.1(2)
C32 C33 C34 122.8(3)
C35 C34 C33 123.6(3)
C35 C34 C39 121.9(3)
C39 C34 C33 114.5(2)
C34 C35 H35 120.2
C36 C35 C34 119.5(3)
C36 C35 H35 120.2
C35 C36 H36 120.1
C35 C36 C37 119.8(3)
C37 C36 H36 120.1
C36 C37 H37 119.6
C38 C37 C36 120.9(3)
C38 C37 H37 119.6
C37 C38 H38 119.4
C37 C38 C39 121.2(3)
C39 C38 H38 119.4
C34 C39 Ir1 115.1(2)
C38 C39 Ir1 128.1(2)
C38 C39 C34 116.7(3)
H45A C45 H45B 109.5
H45A C45 H45C 109.5
H45B C45 H45C 109.5
S44 C45 H45A 109.5
S44 C45 H45B 109.5
S44 C45 H45C 109.5
H46A C46 H46B 109.5
H46A C46 H46C 109.5
H46B C46 H46C 109.5
C47 C46 H46A 109.5
C47 C46 H46B 109.5
C47 C46 H46C 109.5
H42A C42 H42B 109.5
H42A C42 H42C 109.5
H42B C42 H42C 109.5
H42D C42 H42E 109.5
H42D C42 H42F 109.5
H42E C42 H42F 109.5
S41 C42 H42A 109.5
S41 C42 H42B 109.5
S41 C42 H42C 109.5
S41A C42 H42D 109.5
S41A C42 H42E 109.5
S41A C42 H42F 109.5
H43A C43 H43B 109.5
H43A C43 H43C 109.5
H43B C43 H43C 109.5
S44 C43 H43A 109.5
S44 C43 H43B 109.5
S44 C43 H43C 109.5
O44 S44 C45 106.1(3)
O44 S44 C43 104.6(4)
C43 S44 C45 96.3(4)
H40A C40 H40B 109.5
H40A C40 H40C 109.5
H40B C40 H40C 109.5
H40D C40 H40E 109.5
H40D C40 H40F 109.5
H40E C40 H40F 109.5
S41 C40 H40A 109.5
S41 C40 H40B 109.5
S41 C40 H40C 109.5
S41A C40 H40D 109.5
S41A C40 H40E 109.5
S41A C40 H40F 109.5
C42 S41 C40 98.1(3)
O41 S41 C42 112.9(5)
O41 S41 C40 118.4(6)
C40 S41A C42 101.6(6)
O41A S41A C42 108.9(11)
O41A S41A C40 115.3(12)
C46 C47 H47A 109.8
C46 C47 H47B 109.8
C46 C47 O48 109.5(13)
H47A C47 H47B 108.2
O48 C47 H47A 109.8
O48 C47 H47B 109.8
C47 O48 H48 109.5

loop_
_geom_bond_atom_site_label_1
_geom_bond_atom_site_label_2
_geom_bond_distance
C1 H1A 0.9800
C1 H1B 0.9800
C1 H1C 0.9800
C1 N2 1.455(4)
Ir1 N5 2.196(3)
Ir1 S7 2.6196(7)
Ir1 N8 2.079(2)
Ir1 C23 1.985(3)
Ir1 N24 2.078(2)
Ir1 C39 1.992(3)
N2 C3 1.383(5)
N2 C6 1.358(4)
C3 H3 0.9500
C3 C4 1.360(5)
C4 H4 0.9500
C4 N5 1.357(4)
N5 C6 1.336(4)
C6 S7 1.716(3)
N8 C9 1.390(4)
N8 C17 1.348(4)
C9 C10 1.413(4)
C9 C14 1.417(4)
C10 H10 0.9500
C10 C11 1.373(4)
C11 H11 0.9500
C11 C12 1.416(5)
C12 H12 0.9500
C12 C13 1.346(6)
C13 H13 0.9500
C13 C14 1.423(4)
C14 C15 1.414(5)
C15 H15 0.9500
C15 C16 1.356(5)
C16 H16 0.9500
C16 C17 1.421(4)
C17 C18 1.457(4)
C18 C19 1.405(4)
C18 C23 1.409(4)
C19 H19 0.9500
C19 C20 1.377(5)
C20 H20 0.9500
C20 C21 1.387(6)
C21 H21 0.9500
C21 C22 1.387(5)
C22 H22 0.9500
C22 C23 1.404(4)
N24 C25 1.398(4)
N24 C33 1.345(4)
C25 C26 1.403(5)
C25 C30 1.418(4)
C26 H26 0.9500
C26 C27 1.381(4)
C27 H27 0.9500
C27 C28 1.403(6)
C28 H28 0.9500
C28 C29 1.358(6)
C29 H29 0.9500
C29 C30 1.423(5)
C30 C31 1.407(5)
C31 H31 0.9500
C31 C32 1.363(5)
C32 H32 0.9500
C32 C33 1.418(4)
C33 C34 1.459(4)
C34 C35 1.400(4)
C34 C39 1.414(4)
C35 H35 0.9500
C35 C36 1.382(5)
C36 H36 0.9500
C36 C37 1.389(6)
C37 H37 0.9500
C37 C38 1.387(5)
C38 H38 0.9500
C38 C39 1.406(4)
C45 H45A 0.9800
C45 H45B 0.9800
C45 H45C 0.9800
C45 S44 1.817(7)
O44 S44 1.493(4)
C46 H46A 0.9800
C46 H46B 0.9800
C46 H46C 0.9800
C46 C47 1.368(19)
C42 H42A 0.9800
C42 H42B 0.9800
C42 H42C 0.9800
C42 H42D 0.9800
C42 H42E 0.9800
C42 H42F 0.9800
C42 S41 1.771(7)
C42 S41A 1.760(11)
C43 H43A 0.9800
C43 H43B 0.9800
C43 H43C 0.9800
C43 S44 1.740(7)
C40 H40A 0.9800
C40 H40B 0.9800
C40 H40C 0.9800
C40 H40D 0.9800
C40 H40E 0.9800
C40 H40F 0.9800
C40 S41 1.809(8)
C40 S41A 1.729(12)
S41 O41 1.435(8)
S41A O41A 1.115(16)
C47 H47A 0.9900
C47 H47B 0.9900
C47 O48 1.486(16)
O48 H48 0.8400

loop_
_geom_hbond_atom_site_label_D
_geom_hbond_atom_site_label_H
_geom_hbond_atom_site_label_A
_geom_hbond_distance_DH
_geom_hbond_distance_HA
_geom_hbond_distance_DA
_geom_hbond_angle_DHA
O48 H48 O41A 0.84 2.13 2.785(19) 134.6

loop_
_geom_torsion_atom_site_label_1
_geom_torsion_atom_site_label_2
_geom_torsion_atom_site_label_3
_geom_torsion_atom_site_label_4
_geom_torsion
C1 N2 C3 C4 174.1(3)
C1 N2 C6 N5 -174.1(3)
C1 N2 C6 S7 7.8(5)
Ir1 N5 C6 N2 176.76(18)
Ir1 N5 C6 S7 -4.8(2)
Ir1 N8 C9 C10 12.5(4)
Ir1 N8 C9 C14 -170.34(19)
Ir1 N8 C17 C16 171.7(2)
Ir1 N8 C17 C18 -11.3(3)
Ir1 N24 C25 C26 16.8(4)
Ir1 N24 C25 C30 -166.1(2)
Ir1 N24 C33 C32 169.9(2)
Ir1 N24 C33 C34 -8.7(3)
N2 C3 C4 N5 0.2(4)
N2 C6 S7 Ir1 -177.9(3)
C3 N2 C6 N5 0.3(3)
C3 N2 C6 S7 -177.8(2)
C3 C4 N5 Ir1 -173.7(3)
C3 C4 N5 C6 0.0(3)
C4 N5 C6 N2 -0.2(3)
C4 N5 C6 S7 178.3(2)
N5 C6 S7 Ir1 4.04(19)
C6 N2 C3 C4 -0.3(3)
N8 C9 C10 C11 179.6(3)
N8 C9 C14 C13 178.4(3)
N8 C9 C14 C15 -2.9(4)
N8 C17 C18 C19 -175.5(3)
N8 C17 C18 C23 -0.1(4)
C9 N8 C17 C16 -6.7(4)
C9 N8 C17 C18 170.3(2)
C9 C10 C11 C12 0.8(5)
C9 C14 C15 C16 -3.3(4)
C10 C9 C14 C13 -4.4(4)
C10 C9 C14 C15 174.3(3)
C10 C11 C12 C13 -2.0(5)
C11 C12 C13 C14 -0.2(5)
C12 C13 C14 C9 3.4(4)
C12 C13 C14 C15 -175.3(3)
C13 C14 C15 C16 175.4(3)
C14 C9 C10 C11 2.4(4)
C14 C15 C16 C17 4.4(5)
C15 C16 C17 N8 0.6(5)
C15 C16 C17 C18 -176.2(3)
C16 C17 C18 C19 1.5(5)
C16 C17 C18 C23 176.9(3)
C17 N8 C9 C10 -169.4(3)
C17 N8 C9 C14 7.8(4)
C17 C18 C19 C20 172.7(3)
C17 C18 C23 Ir1 12.1(3)
C17 C18 C23 C22 -172.3(3)
C18 C19 C20 C21 -0.1(6)
C19 C18 C23 Ir1 -172.4(2)
C19 C18 C23 C22 3.2(4)
C19 C20 C21 C22 1.6(6)
C20 C21 C22 C23 -0.7(6)
C21 C22 C23 Ir1 173.2(3)
C21 C22 C23 C18 -1.7(5)
C23 C18 C19 C20 -2.4(5)
N24 C25 C26 C27 -178.5(3)
N24 C25 C30 C29 176.4(3)
N24 C25 C30 C31 -5.6(4)
N24 C33 C34 C35 -176.6(3)
N24 C33 C34 C39 3.3(4)
C25 N24 C33 C32 -6.4(4)
C25 N24 C33 C34 175.0(2)
C25 C26 C27 C28 0.1(5)
C25 C30 C31 C32 -1.8(5)
C26 C25 C30 C29 -6.4(4)
C26 C25 C30 C31 171.6(3)
C26 C27 C28 C29 -2.5(5)
C27 C28 C29 C30 0.3(5)
C28 C29 C30 C25 4.2(5)
C28 C29 C30 C31 -173.7(3)
C29 C30 C31 C32 176.1(3)
C30 C25 C26 C27 4.3(4)
C30 C31 C32 C33 5.0(5)
C31 C32 C33 N24 -0.9(5)
C31 C32 C33 C34 177.6(3)
C32 C33 C34 C35 4.8(5)
C32 C33 C34 C39 -175.3(3)
C33 N24 C25 C26 -167.6(3)
C33 N24 C25 C30 9.6(4)
C33 C34 C35 C36 179.1(3)
C33 C34 C39 Ir1 4.0(3)
C33 C34 C39 C38 -178.9(3)
C34 C35 C36 C37 -0.2(5)
C35 C34 C39 Ir1 -176.1(2)
C35 C34 C39 C38 1.0(4)
C35 C36 C37 C38 0.9(6)
C36 C37 C38 C39 -0.7(5)
C37 C38 C39 Ir1 176.4(3)
C37 C38 C39 C34 -0.2(5)
C39 C34 C35 C36 -0.8(5)

loop_
_exptl_oxdiff_crystal_face_indexfrac_h
_exptl_oxdiff_crystal_face_indexfrac_k
_exptl_oxdiff_crystal_face_indexfrac_l
_exptl_oxdiff_crystal_face_x
_exptl_oxdiff_crystal_face_y
_exptl_oxdiff_crystal_face_z
8.0000 -14.0000 -8.0000 0.1809 0.8101 0.5506
11.0000 -15.0000 -0.0000 0.2413 0.9445 0.0814
2.0000 2.0000 17.0000 -0.0121 0.0020 -0.9970
13.0000 -0.0000 -13.0000 0.8417 0.1774 0.4944
11.0000 3.0000 11.0000 0.5648 0.0866 -0.8362
-15.0000 -1.0000 10.0000 -0.9454 -0.1743 -0.2797
-16.0000 -2.0000 -2.0000 -0.9044 -0.1891 0.4100
-14.0000 13.0000 0.0000 -0.4537 -0.8971 0.0036
-0.0000 11.0000 12.0000 0.1450 -0.5035 -0.8491
-7.0000 -14.0000 7.0000 -0.7903 0.6054 -0.0199
5.0000 10.0000 -15.0000 0.6643 -0.4718 0.5605
7.0000 14.0000 -6.0000 0.7803 -0.6015 -0.0347
-2.0000 17.0000 3.0000 0.2698 -0.8745 -0.4298
3.0000 -18.0000 1.0000 -0.2790 0.9579 0.2123
-12.0000 -2.0000 14.0000 -0.8451 -0.0557 -0.5304
1.0000 -17.0000 -1.0000 -0.3445 0.8648 0.3372
